data_7228735
loop_
_publ_author_name
'Wang, Hongxiang'
'Yang, Huajun'
'Wang, Wei'
'Xue, Chaozhuang'
'Zhang, Yingying'
'Luo, Min'
'Hu, Dandan'
'Lin, Jian'
'Li, Dong-Sheng'
'Wu, Tao'

_publ_section_title
;
 Assembly of Supertetrahedral Cluster into Cu-In-S Superlattice via
 Unprecedented Vertex-Edge Connection Mode
;
_journal_name_full CrystEngComm
_journal_paper_doi 10.1039/C7CE00849J
_journal_year 2017
_chemical_formula_sum 'C77 H190.2 Cu5 Ge0 In30 N11 O7.1 S53'
_chemical_formula_weight 6845.67
_space_group_crystal_system monoclinic
_space_group_IT_number 9
_space_group_name_Hall 'C -2yc'
_space_group_name_H-M_alt 'C 1 c 1'
_symmetry_space_group_name_Hall 'C -2yc'
_symmetry_space_group_name_H-M 'C 1 c 1'
_audit_creation_method SHELXL-2014/7
_audit_update_record
;
2017-07-16 deposited with the CCDC.
2017-07-24 downloaded from the CCDC.
;
_cell_angle_alpha 90
_cell_angle_beta 115.1467(16)
_cell_angle_gamma 90
_cell_formula_units_Z 4
_cell_length_a 33.4954(18)
_cell_length_b 19.3412(11)
_cell_length_c 35.425(2)
_cell_measurement_reflns_used 9939
_cell_measurement_temperature 120(2)
_cell_measurement_theta_max 27.58
_cell_measurement_theta_min 2.43
_cell_volume 20775(2)
_computing_cell_refinement 'Bruker SAINT'
_computing_data_collection 'Bruker APEX2'
_computing_data_reduction 'Bruker SAINT'
_computing_molecular_graphics 'Bruker SHELXTL'
_computing_publication_material 'Bruker SHELXTL'
_computing_structure_refinement 'SHELXL-2014/7 (Sheldrick, 2014)'
_computing_structure_solution 'SHELXL-2014/7 (Sheldrick, 2014)'
_diffrn_ambient_temperature 120(2)
_diffrn_measured_fraction_theta_full 0.999
_diffrn_measured_fraction_theta_max 0.965
_diffrn_measurement_device_type 'Bruker APEX-II CCD'
_diffrn_measurement_method '\f and \w scans'
_diffrn_radiation_type MoK\a
_diffrn_radiation_wavelength 0.71073
_diffrn_reflns_av_R_equivalents 0.0879
_diffrn_reflns_av_unetI/netI 0.1092
_diffrn_reflns_Laue_measured_fraction_full 0.999
_diffrn_reflns_Laue_measured_fraction_max 0.965
_diffrn_reflns_limit_h_max 44
_diffrn_reflns_limit_h_min -41
_diffrn_reflns_limit_k_max 25
_diffrn_reflns_limit_k_min 0
_diffrn_reflns_limit_l_max 47
_diffrn_reflns_limit_l_min -47
_diffrn_reflns_number 171721
_diffrn_reflns_point_group_measured_fraction_full 0.994
_diffrn_reflns_point_group_measured_fraction_max 0.913
_diffrn_reflns_theta_full 25.242
_diffrn_reflns_theta_max 28.271
_diffrn_reflns_theta_min 1.974
_exptl_absorpt_coefficient_mu 4.322
_exptl_absorpt_correction_T_max 0.709
_exptl_absorpt_correction_T_min 0.603
_exptl_absorpt_correction_type multi-scan
_exptl_absorpt_process_details 'Higashi, T.(1995).'
_exptl_crystal_colour yellow
_exptl_crystal_density_diffrn 2.189
_exptl_crystal_description pyramidal
_exptl_crystal_F_000 12996
_exptl_crystal_size_max 0.12
_exptl_crystal_size_mid 0.10
_exptl_crystal_size_min 0.08
_platon_squeeze_details
;                          
 Disordered solvents including 11 protonated 3,5-DMP (C7NH16) molecules and 7.1 water molecules (H2O) have been removed from each formula unit by the SQUEEZE process.
;
_refine_diff_density_max 1.750
_refine_diff_density_min -2.853
_refine_diff_density_rms 0.231
_refine_ls_abs_structure_details
;
 Flack x determined using 8135 quotients [(I+)-(I-)]/[(I+)+(I-)]
 (Parsons, Flack and Wagner, Acta Cryst. B69 (2013) 249-259).
;
_refine_ls_abs_structure_Flack 0.056(14)
_refine_ls_extinction_method none
_refine_ls_goodness_of_fit_ref 1.038
_refine_ls_hydrogen_treatment undef
_refine_ls_matrix_type full
_refine_ls_number_parameters 793
_refine_ls_number_reflns 47051
_refine_ls_number_restraints 2
_refine_ls_restrained_S_all 1.038
_refine_ls_R_factor_all 0.1288
_refine_ls_R_factor_gt 0.0618
_refine_ls_shift/su_max 0.001
_refine_ls_shift/su_mean 0.000
_refine_ls_structure_factor_coef Fsqd
_refine_ls_weighting_details 'w=1/[\s^2^(Fo^2^)+(0.0200P)^2^+200.0000P] where P=(Fo^2^+2Fc^2^)/3'
_refine_ls_weighting_scheme calc
_refine_ls_wR_factor_gt 0.1183
_refine_ls_wR_factor_ref 0.1290
_reflns_Friedel_coverage 0.891
_reflns_Friedel_fraction_full 0.989
_reflns_Friedel_fraction_max 0.860
_reflns_number_gt 23545
_reflns_number_total 47051
_reflns_threshold_expression 'I > 2\s(I)'
_cod_data_source_file c7ce00849j2.cif
_cod_data_source_block CIS27
_cod_original_formula_sum 'C77 H190.20 Cu5 Ge0 In30 N11 O7.10 S53'
_cod_database_code 7228735
_shelx_shelxl_version_number 2014/7
_shelx_space_group_comment
;
The symmetry employed for this shelxl refinement is uniquely defined
by the following loop, which should always be used as a source of
symmetry information in preference to the above space-group names.
They are only intended as comments.
;

loop_
_space_group_symop_operation_xyz
'x, y, z'
'x, -y, z+1/2'
'x+1/2, y+1/2, z'
'x+1/2, -y+1/2, z+1/2'

loop_
_atom_site_label
_atom_site_type_symbol
_atom_site_fract_x
_atom_site_fract_y
_atom_site_fract_z
_atom_site_U_iso_or_equiv
_atom_site_adp_type
_atom_site_occupancy
_atom_site_site_symmetry_order
_atom_site_calc_flag
_atom_site_refinement_flags_occupancy
_atom_site_disorder_assembly
_atom_site_disorder_group
In1 In 0.14834(5) 1.35553(8) 0.19292(5) 0.0386(4) Uani 1 1 d . . .
In2 In 0.24253(5) 1.26026(8) 0.18721(5) 0.0334(4) Uani 1 1 d . . .
In3 In 0.14251(5) 1.15741(8) 0.18876(5) 0.0413(4) Uani 1 1 d . . .
In4 In 0.22180(6) 1.26375(8) 0.29157(5) 0.0408(4) Uani 1 1 d . . .
In5 In 0.34766(5) 1.16645(7) 0.19486(5) 0.0271(3) Uani 1 1 d . . .
In7 In 0.14416(4) 0.95725(7) 0.19523(5) 0.0294(4) Uani 1 1 d . . .
In10 In 0.29877(5) 1.17160(8) 0.39318(4) 0.0317(4) Uani 1 1 d . . .
In12 In 0.44256(5) 1.06384(7) 0.19219(4) 0.0278(3) Uani 1 1 d . . .
In14 In 0.14665(5) 0.75892(8) 0.19858(5) 0.0328(4) Uani 1 1 d . . .
In19 In 0.37812(5) 1.07919(8) 0.49342(5) 0.0363(4) Uani 1 1 d . . .
In20 In 0.45714(5) 0.98311(8) 0.59053(4) 0.0337(4) Uani 1 1 d . . .
In21 In 0.48411(5) 0.97685(8) 0.49486(4) 0.0350(4) Uani 1 1 d . . .
In22 In 0.38206(5) 0.87149(8) 0.49543(5) 0.0356(4) Uani 1 1 d . . .
In23 In 0.50745(4) 0.97515(8) 0.39750(4) 0.0294(4) Uani 1 1 d . . .
In25 In 0.30491(5) 0.76624(7) 0.40126(4) 0.0290(3) Uani 1 1 d . . .
In27 In 0.52843(5) 0.97127(8) 0.29906(4) 0.0325(4) Uani 1 1 d . . .
In29 In 0.23150(5) 0.65914(8) 0.30422(5) 0.0365(4) Uani 1 1 d . . .
In30 In 0.35231(5) 0.75512(7) 0.20184(5) 0.0281(3) Uani 1 1 d . . .
In31 In 0.44980(5) 0.85903(8) 0.19782(5) 0.0293(4) Uani 1 1 d . . .
In32 In 0.55017(5) 0.95611(7) 0.20106(5) 0.0290(4) Uani 1 1 d . . .
In33 In 0.25356(5) 0.65632(8) 0.20246(5) 0.0320(4) Uani 1 1 d . . .
In34 In 0.15467(5) 0.55958(8) 0.20946(5) 0.0324(4) Uani 1 1 d . . .
Cu1 Cu 0.32476(8) 0.96445(12) 0.29611(7) 0.0235(5) Uani 1 1 d . . .
In6 In 0.24819(5) 1.05846(8) 0.19469(5) 0.0223(4) Uani 0.6667 1 d P A 1
In8 In 0.32323(5) 1.16459(8) 0.29281(5) 0.0264(4) Uani 0.6667 1 d P A 1
In9 In 0.22394(5) 1.06024(8) 0.29336(5) 0.0265(4) Uani 0.6667 1 d P A 1
In11 In 0.34736(5) 0.96205(9) 0.19825(5) 0.0278(4) Uani 0.6667 1 d P A 1
In13 In 0.24946(5) 0.85912(7) 0.19900(5) 0.0175(3) Uani 0.6667 1 d P A 1
In15 In 0.22656(5) 0.86456(8) 0.29901(5) 0.0286(4) Uani 0.6667 1 d P A 1
In16 In 0.42343(5) 1.06945(8) 0.29516(5) 0.0228(4) Uani 0.6667 1 d P A 1
In17 In 0.40085(5) 1.07159(8) 0.39196(5) 0.0252(4) Uani 0.6667 1 d P A 1
In18 In 0.30163(5) 0.96847(9) 0.39405(5) 0.0265(4) Uani 0.6667 1 d P A 1
In24 In 0.40474(5) 0.86982(9) 0.39669(5) 0.0270(4) Uani 0.6667 1 d P A 1
In26 In 0.42683(5) 0.86762(8) 0.29949(5) 0.0181(4) Uani 0.6667 1 d P A 1
In28 In 0.32868(5) 0.76553(8) 0.30175(5) 0.0274(4) Uani 0.6667 1 d P A 1
Cu2 Cu 0.24819(5) 1.05846(8) 0.19469(5) 0.0223(4) Uani 0.3333 1 d P A 2
Cu3 Cu 0.32323(5) 1.16459(8) 0.29281(5) 0.0264(4) Uani 0.3333 1 d P A 2
Cu4 Cu 0.22394(5) 1.06024(8) 0.29336(5) 0.0265(4) Uani 0.3333 1 d P A 2
Cu5 Cu 0.34736(5) 0.96205(9) 0.19825(5) 0.0278(4) Uani 0.3333 1 d P A 2
Cu6 Cu 0.24946(5) 0.85912(7) 0.19900(5) 0.0175(3) Uani 0.3333 1 d P A 2
Cu7 Cu 0.22656(5) 0.86456(8) 0.29901(5) 0.0286(4) Uani 0.3333 1 d P A 2
Cu8 Cu 0.42343(5) 1.06945(8) 0.29516(5) 0.0228(4) Uani 0.3333 1 d P A 2
Cu9 Cu 0.40085(5) 1.07159(8) 0.39196(5) 0.0252(4) Uani 0.3333 1 d P A 2
Cu10 Cu 0.30163(5) 0.96847(9) 0.39405(5) 0.0265(4) Uani 0.3333 1 d P A 2
Cu13 Cu 0.32868(5) 0.76553(8) 0.30175(5) 0.0274(4) Uani 0.3333 1 d P A 2
Cu11 Cu 0.40474(5) 0.86982(9) 0.39669(5) 0.0270(4) Uani 0.3333 1 d P A 2
Cu12 Cu 0.42683(5) 0.86762(8) 0.29949(5) 0.0181(4) Uani 0.3333 1 d P A 2
S1 S 0.0969(2) 1.2589(3) 0.1653(2) 0.0535(17) Uani 1 1 d . . .
S2 S 0.19920(18) 1.3621(3) 0.16077(17) 0.0371(13) Uani 1 1 d . . .
S3 S 0.1778(3) 1.3663(3) 0.2679(2) 0.070(2) Uani 1 1 d . . .
S4 S 0.30087(16) 1.2660(3) 0.16394(16) 0.0300(12) Uani 1 1 d . . .
S5 S 0.19900(17) 1.1549(2) 0.16143(15) 0.0309(12) Uani 1 1 d . . .
S6 S 0.09617(17) 1.0563(3) 0.16517(19) 0.0404(14) Uani 1 1 d . . .
S7 S 0.27931(17) 1.2678(3) 0.26520(16) 0.0321(12) Uani 1 1 d . . .
S8 S 0.17512(18) 1.1589(3) 0.26634(17) 0.0356(13) Uani 1 1 d . . .
S9 S 0.2510(2) 1.2702(3) 0.36665(17) 0.0472(16) Uani 1 1 d . . .
S10 S 0.30263(16) 1.0601(2) 0.16744(14) 0.0231(11) Uani 1 1 d . . .
S11 S 0.40245(17) 1.1698(2) 0.16699(16) 0.0305(12) Uani 1 1 d . . .
S12 S 0.20196(14) 0.9572(2) 0.16813(14) 0.0206(10) Uani 1 1 d . . .
S13 S 0.09856(16) 0.8559(3) 0.16956(17) 0.0351(13) Uani 1 1 d . . .
S14 S 0.38201(16) 1.1738(2) 0.27128(15) 0.0258(11) Uani 1 1 d . . .
S15 S 0.28104(16) 1.0604(2) 0.26952(15) 0.0259(11) Uani 1 1 d . . .
S16 S 0.17628(15) 0.9603(2) 0.27206(15) 0.0268(11) Uani 1 1 d . . .
S17 S 0.35729(16) 1.1746(2) 0.36788(15) 0.0268(11) Uani 1 1 d . . .
S18 S 0.25248(16) 1.0657(3) 0.36822(15) 0.0301(12) Uani 1 1 d . . .
S19 S 0.3300(2) 1.1779(3) 0.46840(16) 0.0443(15) Uani 1 1 d . . .
S20 S 0.45951(16) 1.0787(2) 0.36979(15) 0.0254(11) Uani 1 1 d . . .
S21 S 0.35798(16) 0.9678(3) 0.36865(14) 0.0271(12) Uani 1 1 d . . .
S22 S 0.25521(15) 0.8673(3) 0.37360(15) 0.0270(11) Uani 1 1 d . . .
S23 S 0.37936(14) 0.9672(2) 0.27156(15) 0.0237(11) Uani 1 1 d . . .
S24 S 0.48011(15) 1.0728(2) 0.26940(15) 0.0261(11) Uani 1 1 d . . .
S25 S 0.28278(16) 0.8643(2) 0.27430(15) 0.0266(11) Uani 1 1 d . . .
S26 S 0.18146(16) 0.7605(3) 0.27582(16) 0.0310(12) Uani 1 1 d . . .
S27 S 0.30524(15) 0.8589(2) 0.17228(14) 0.0229(11) Uani 1 1 d . . .
S28 S 0.39903(15) 0.9577(3) 0.16704(15) 0.0262(11) Uani 1 1 d . . .
S29 S 0.49963(15) 1.0558(2) 0.16582(15) 0.0246(11) Uani 1 1 d . . .
S30 S 0.20366(15) 0.7563(2) 0.17070(15) 0.0255(11) Uani 1 1 d . . .
S31 S 0.10317(16) 0.6534(3) 0.17765(17) 0.0350(13) Uani 1 1 d . . .
S32 S 0.43616(16) 1.0813(3) 0.46753(14) 0.0298(12) Uani 1 1 d . . .
S33 S 0.33206(16) 0.9736(3) 0.46976(15) 0.0315(12) Uani 1 1 d . . .
S34 S 0.41330(18) 1.0896(3) 0.56916(16) 0.0404(14) Uani 1 1 d . . .
S35 S 0.41095(17) 0.8797(3) 0.57104(15) 0.0343(13) Uani 1 1 d . . .
S36 S 0.51776(16) 0.9811(3) 0.57001(15) 0.0375(14) Uani 1 1 d . . .
S37 S 0.54242(17) 0.9804(3) 0.47270(16) 0.0418(15) Uani 1 1 d . . .
S38 S 0.44190(17) 0.8666(3) 0.47197(15) 0.0335(13) Uani 1 1 d . . .
S39 S 0.34078(18) 0.7655(3) 0.47675(15) 0.0371(13) Uani 1 1 d . . .
S40 S 0.46379(15) 0.8662(2) 0.37489(14) 0.0241(11) Uani 1 1 d . . .
S41 S 0.56492(16) 0.9792(3) 0.37321(16) 0.0386(14) Uani 1 1 d . . .
S42 S 0.36346(15) 0.7642(2) 0.37584(15) 0.0254(11) Uani 1 1 d . . .
S43 S 0.26206(18) 0.6606(3) 0.37935(15) 0.0364(13) Uani 1 1 d . . .
S44 S 0.48587(15) 0.8627(3) 0.27589(16) 0.0306(12) Uani 1 1 d . . .
S45 S 0.38744(15) 0.7592(2) 0.27912(14) 0.0223(11) Uani 1 1 d . . .
S46 S 0.58521(16) 0.9786(3) 0.27469(16) 0.0407(15) Uani 1 1 d . . .
S47 S 0.29049(16) 0.6560(2) 0.27998(16) 0.0301(12) Uani 1 1 d . . .
S48 S 0.1868(2) 0.5562(3) 0.28467(18) 0.0481(16) Uani 1 1 d . . .
S49 S 0.30853(17) 0.6529(3) 0.17559(17) 0.0333(13) Uani 1 1 d . . .
S50 S 0.40928(17) 0.7522(3) 0.17696(17) 0.0347(13) Uani 1 1 d . . .
S51 S 0.51004(17) 0.8500(3) 0.17772(17) 0.0351(13) Uani 1 1 d . . .
S52 S 0.60380(14) 0.9634(2) 0.17059(14) 0.0227(10) Uani 1 1 d . . .
S53 S 0.20995(15) 0.5516(2) 0.18153(16) 0.0280(12) Uani 1 1 d . . .

loop_
_atom_site_aniso_label
_atom_site_aniso_U_11
_atom_site_aniso_U_22
_atom_site_aniso_U_33
_atom_site_aniso_U_23
_atom_site_aniso_U_13
_atom_site_aniso_U_12
In1 0.0431(10) 0.0309(9) 0.0472(10) 0.0086(8) 0.0243(8) 0.0087(8)
In2 0.0371(9) 0.0278(9) 0.0402(10) 0.0074(7) 0.0210(8) 0.0113(7)
In3 0.0361(9) 0.0268(9) 0.0597(12) 0.0040(8) 0.0190(9) 0.0093(7)
In4 0.0500(10) 0.0360(9) 0.0354(9) 0.0020(8) 0.0173(8) 0.0183(8)
In5 0.0309(8) 0.0236(8) 0.0338(9) 0.0023(7) 0.0204(7) 0.0015(7)
In7 0.0241(8) 0.0202(8) 0.0433(10) 0.0015(7) 0.0138(7) -0.0006(6)
In10 0.0370(9) 0.0362(9) 0.0231(8) -0.0002(7) 0.0140(7) 0.0069(7)
In12 0.0257(8) 0.0312(8) 0.0333(9) 0.0009(7) 0.0190(7) 0.0000(7)
In14 0.0243(8) 0.0264(9) 0.0432(10) 0.0011(7) 0.0101(7) -0.0055(7)
In19 0.0426(10) 0.0441(9) 0.0222(8) 0.0039(7) 0.0139(7) 0.0113(8)
In20 0.0321(9) 0.0467(10) 0.0226(8) 0.0013(7) 0.0120(7) 0.0005(8)
In21 0.0280(8) 0.0595(11) 0.0166(8) -0.0018(8) 0.0086(7) -0.0079(8)
In22 0.0390(9) 0.0459(10) 0.0190(8) 0.0040(7) 0.0095(7) -0.0065(8)
In23 0.0219(8) 0.0458(10) 0.0215(8) 0.0003(7) 0.0100(7) -0.0021(7)
In25 0.0298(8) 0.0338(8) 0.0226(8) 0.0050(7) 0.0104(7) -0.0078(7)
In27 0.0206(8) 0.0536(10) 0.0268(8) 0.0006(8) 0.0134(7) 0.0002(7)
In29 0.0394(10) 0.0339(9) 0.0323(9) 0.0066(7) 0.0115(8) -0.0148(7)
In30 0.0272(8) 0.0254(8) 0.0371(9) -0.0042(7) 0.0189(7) -0.0044(7)
In31 0.0244(8) 0.0348(9) 0.0360(9) -0.0056(8) 0.0200(7) -0.0016(7)
In32 0.0228(8) 0.0364(9) 0.0315(9) 0.0014(8) 0.0150(7) -0.0024(7)
In33 0.0328(9) 0.0261(8) 0.0390(9) -0.0045(7) 0.0172(8) -0.0126(7)
In34 0.0317(9) 0.0280(9) 0.0362(9) 0.0000(7) 0.0131(7) -0.0110(7)
Cu1 0.0223(12) 0.0275(13) 0.0225(13) -0.0010(11) 0.0112(11) -0.0043(11)
In6 0.0242(9) 0.0164(9) 0.0279(9) -0.0028(7) 0.0125(7) 0.0015(7)
In8 0.0267(9) 0.0253(9) 0.0269(9) -0.0017(7) 0.0111(8) -0.0014(8)
In9 0.0278(9) 0.0255(9) 0.0305(9) 0.0056(8) 0.0166(8) 0.0072(8)
In11 0.0269(9) 0.0277(9) 0.0305(10) -0.0035(8) 0.0140(8) -0.0012(8)
In13 0.0198(8) 0.0141(8) 0.0195(8) 0.0018(7) 0.0092(7) -0.0037(7)
In15 0.0272(9) 0.0300(9) 0.0306(10) 0.0008(8) 0.0144(8) -0.0015(8)
In16 0.0233(9) 0.0268(9) 0.0228(9) -0.0014(7) 0.0140(8) -0.0031(7)
In17 0.0265(9) 0.0307(9) 0.0184(8) -0.0003(7) 0.0096(7) -0.0050(8)
In18 0.0213(8) 0.0377(10) 0.0217(9) 0.0048(8) 0.0105(7) 0.0009(8)
In24 0.0263(9) 0.0334(10) 0.0212(9) 0.0023(8) 0.0099(7) -0.0018(8)
In26 0.0166(8) 0.0207(9) 0.0226(9) 0.0038(7) 0.0137(7) 0.0019(7)
In28 0.0239(9) 0.0302(10) 0.0282(10) 0.0051(8) 0.0110(8) -0.0047(8)
Cu2 0.0242(9) 0.0164(9) 0.0279(9) -0.0028(7) 0.0125(7) 0.0015(7)
Cu3 0.0267(9) 0.0253(9) 0.0269(9) -0.0017(7) 0.0111(8) -0.0014(8)
Cu4 0.0278(9) 0.0255(9) 0.0305(9) 0.0056(8) 0.0166(8) 0.0072(8)
Cu5 0.0269(9) 0.0277(9) 0.0305(10) -0.0035(8) 0.0140(8) -0.0012(8)
Cu6 0.0198(8) 0.0141(8) 0.0195(8) 0.0018(7) 0.0092(7) -0.0037(7)
Cu7 0.0272(9) 0.0300(9) 0.0306(10) 0.0008(8) 0.0144(8) -0.0015(8)
Cu8 0.0233(9) 0.0268(9) 0.0228(9) -0.0014(7) 0.0140(8) -0.0031(7)
Cu9 0.0265(9) 0.0307(9) 0.0184(8) -0.0003(7) 0.0096(7) -0.0050(8)
Cu10 0.0213(8) 0.0377(10) 0.0217(9) 0.0048(8) 0.0105(7) 0.0009(8)
Cu13 0.0239(9) 0.0302(10) 0.0282(10) 0.0051(8) 0.0110(8) -0.0047(8)
Cu11 0.0263(9) 0.0334(10) 0.0212(9) 0.0023(8) 0.0099(7) -0.0018(8)
Cu12 0.0166(8) 0.0207(9) 0.0226(9) 0.0038(7) 0.0137(7) 0.0019(7)
S1 0.044(4) 0.030(3) 0.094(5) 0.012(3) 0.037(4) 0.011(3)
S2 0.045(3) 0.030(3) 0.046(3) 0.011(3) 0.028(3) 0.013(3)
S3 0.115(6) 0.051(4) 0.046(4) 0.010(3) 0.036(4) 0.048(4)
S4 0.030(3) 0.028(3) 0.035(3) 0.007(2) 0.016(2) 0.002(2)
S5 0.034(3) 0.025(3) 0.031(3) 0.007(2) 0.010(2) 0.012(2)
S6 0.032(3) 0.024(3) 0.065(4) 0.006(3) 0.020(3) 0.004(2)
S7 0.038(3) 0.031(3) 0.031(3) -0.001(2) 0.018(3) 0.006(2)
S8 0.039(3) 0.030(3) 0.040(3) 0.008(2) 0.019(3) 0.016(3)
S9 0.067(4) 0.045(4) 0.030(3) -0.005(3) 0.022(3) 0.022(3)
S10 0.033(3) 0.017(2) 0.026(3) 0.000(2) 0.019(2) -0.005(2)
S11 0.040(3) 0.026(3) 0.036(3) 0.008(2) 0.026(3) 0.003(2)
S12 0.017(2) 0.013(2) 0.029(3) 0.000(2) 0.007(2) -0.0024(19)
S13 0.020(3) 0.032(3) 0.043(3) -0.001(3) 0.003(2) -0.005(2)
S14 0.031(3) 0.024(3) 0.026(3) 0.001(2) 0.016(2) -0.007(2)
S15 0.025(3) 0.021(3) 0.035(3) 0.003(2) 0.015(2) 0.004(2)
S16 0.020(2) 0.029(3) 0.032(3) 0.006(2) 0.011(2) 0.000(2)
S17 0.028(3) 0.032(3) 0.022(3) -0.002(2) 0.012(2) -0.001(2)
S18 0.028(3) 0.038(3) 0.030(3) -0.001(2) 0.017(2) 0.000(2)
S19 0.063(4) 0.049(4) 0.021(3) -0.001(3) 0.019(3) 0.018(3)
S20 0.027(3) 0.027(3) 0.024(3) 0.003(2) 0.012(2) -0.004(2)
S21 0.028(3) 0.035(3) 0.020(3) -0.003(2) 0.011(2) -0.011(2)
S22 0.024(3) 0.040(3) 0.023(3) 0.003(2) 0.016(2) -0.005(2)
S23 0.017(2) 0.030(3) 0.031(3) 0.000(2) 0.017(2) -0.002(2)
S24 0.022(3) 0.035(3) 0.027(3) -0.003(2) 0.016(2) -0.002(2)
S25 0.024(3) 0.027(3) 0.027(3) 0.002(2) 0.010(2) -0.006(2)
S26 0.023(3) 0.032(3) 0.035(3) 0.003(2) 0.009(2) -0.011(2)
S27 0.031(3) 0.019(2) 0.023(3) -0.002(2) 0.016(2) -0.001(2)
S28 0.021(2) 0.035(3) 0.026(3) -0.006(2) 0.014(2) -0.003(2)
S29 0.018(2) 0.036(3) 0.028(3) -0.001(2) 0.018(2) -0.001(2)
S30 0.026(3) 0.024(3) 0.027(3) -0.007(2) 0.011(2) -0.013(2)
S31 0.023(3) 0.025(3) 0.052(4) -0.002(3) 0.012(3) -0.009(2)
S32 0.030(3) 0.043(3) 0.017(3) 0.000(2) 0.010(2) -0.003(2)
S33 0.036(3) 0.042(3) 0.019(3) 0.008(2) 0.015(2) 0.004(3)
S34 0.042(3) 0.054(4) 0.029(3) 0.005(3) 0.019(3) 0.004(3)
S35 0.034(3) 0.050(3) 0.016(3) 0.000(2) 0.009(2) -0.004(3)
S36 0.022(3) 0.071(4) 0.017(3) 0.000(3) 0.006(2) -0.002(3)
S37 0.027(3) 0.072(4) 0.027(3) 0.002(3) 0.012(2) -0.006(3)
S38 0.040(3) 0.042(3) 0.020(3) 0.003(2) 0.014(2) -0.010(3)
S39 0.049(3) 0.038(3) 0.020(3) 0.008(2) 0.010(3) -0.008(3)
S40 0.017(2) 0.030(3) 0.024(3) 0.004(2) 0.008(2) -0.003(2)
S41 0.018(3) 0.069(4) 0.030(3) -0.009(3) 0.012(2) -0.005(3)
S42 0.024(3) 0.027(3) 0.028(3) 0.010(2) 0.014(2) 0.001(2)
S43 0.043(3) 0.037(3) 0.026(3) 0.006(2) 0.011(3) -0.021(3)
S44 0.018(3) 0.048(3) 0.033(3) -0.002(3) 0.018(2) 0.003(2)
S45 0.023(3) 0.019(2) 0.029(3) 0.000(2) 0.015(2) -0.005(2)
S46 0.016(3) 0.075(4) 0.034(3) 0.004(3) 0.013(2) -0.008(3)
S47 0.030(3) 0.018(3) 0.040(3) 0.002(2) 0.013(2) -0.010(2)
S48 0.055(4) 0.042(3) 0.046(4) -0.001(3) 0.021(3) -0.035(3)
S49 0.038(3) 0.026(3) 0.045(3) -0.008(2) 0.026(3) -0.013(2)
S50 0.044(3) 0.025(3) 0.055(4) -0.011(3) 0.041(3) -0.005(2)
S51 0.035(3) 0.036(3) 0.047(3) -0.007(3) 0.030(3) -0.005(3)
S52 0.018(2) 0.025(3) 0.027(3) -0.002(2) 0.012(2) -0.003(2)
S53 0.023(3) 0.023(3) 0.037(3) 0.001(2) 0.012(2) -0.007(2)

loop_
_atom_type_symbol
_atom_type_description
_atom_type_scat_dispersion_real
_atom_type_scat_dispersion_imag
_atom_type_scat_source
S S 0.1246 0.1234 'International Tables Vol C Tables 4.2.6.8 and 6.1.1.4'
Cu Cu 0.3201 1.2651 'International Tables Vol C Tables 4.2.6.8 and 6.1.1.4'
Ge Ge 0.1547 1.8001 'International Tables Vol C Tables 4.2.6.8 and 6.1.1.4'
In In -0.7276 1.3100 'International Tables Vol C Tables 4.2.6.8 and 6.1.1.4'
C C 0.0033 0.0016 'International Tables Vol C Tables 4.2.6.8 and 6.1.1.4'
N N 0.0061 0.0033 'International Tables Vol C Tables 4.2.6.8 and 6.1.1.4'
H H 0.0000 0.0000 'International Tables Vol C Tables 4.2.6.8 and 6.1.1.4'
O O 0.0106 0.0060 'International Tables Vol C Tables 4.2.6.8 and 6.1.1.4'

loop_
_geom_angle_atom_site_label_1
_geom_angle_atom_site_label_2
_geom_angle_atom_site_label_3
_geom_angle
_geom_angle_site_symmetry_1
_geom_angle_site_symmetry_3
S3 In1 S2 118.1(2) . .
S3 In1 S1 113.2(3) . .
S2 In1 S1 111.6(2) . .
S3 In1 S52 100.76(18) . 3_455
S2 In1 S52 104.64(16) . 3_455
S1 In1 S52 106.75(18) . 3_455
S2 In2 S4 105.77(17) . .
S2 In2 S5 111.97(18) . .
S4 In2 S5 110.51(18) . .
S2 In2 S7 108.43(18) . .
S4 In2 S7 106.40(18) . .
S5 In2 S7 113.34(17) . .
S1 In3 S6 108.7(2) . .
S1 In3 S5 111.18(19) . .
S6 In3 S5 109.63(19) . .
S1 In3 S8 106.7(2) . .
S6 In3 S8 107.9(2) . .
S5 In3 S8 112.58(18) . .
S3 In4 S9 104.1(2) . .
S3 In4 S7 107.6(2) . .
S9 In4 S7 113.5(2) . .
S3 In4 S8 110.5(2) . .
S9 In4 S8 109.7(2) . .
S7 In4 S8 111.25(17) . .
S11 In5 S4 104.48(17) . .
S11 In5 S14 111.49(17) . .
S4 In5 S14 111.19(17) . .
S11 In5 S10 107.51(17) . .
S4 In5 S10 108.11(17) . .
S14 In5 S10 113.58(15) . .
S13 In7 S6 106.26(18) . .
S13 In7 S16 110.17(18) . .
S6 In7 S16 111.15(19) . .
S13 In7 S12 108.93(17) . .
S6 In7 S12 107.90(17) . .
S16 In7 S12 112.22(15) . .
S9 In10 S19 107.14(19) . .
S9 In10 S17 109.66(19) . .
S19 In10 S17 111.02(19) . .
S9 In10 S18 107.6(2) . .
S19 In10 S18 110.23(19) . .
S17 In10 S18 111.06(16) . .
S11 In12 S28 115.21(17) . .
S11 In12 S29 108.31(17) . .
S28 In12 S29 104.27(16) . .
S11 In12 S24 106.90(17) . .
S28 In12 S24 113.75(16) . .
S29 In12 S24 108.10(16) . .
S13 In14 S31 108.60(17) . .
S13 In14 S26 112.23(18) . .
S31 In14 S26 106.69(18) . .
S13 In14 S30 109.48(18) . .
S31 In14 S30 108.79(17) . .
S26 In14 S30 110.94(16) . .
S19 In19 S34 105.93(19) . .
S19 In19 S32 110.92(19) . .
S34 In19 S32 108.54(18) . .
S19 In19 S33 107.8(2) . .
S34 In19 S33 112.33(18) . .
S32 In19 S33 111.21(17) . .
S36 In20 S35 114.31(19) . .
S36 In20 S34 112.80(19) . .
S35 In20 S34 112.07(19) . .
S36 In20 S29 98.19(16) . 2_575
S35 In20 S29 93.39(16) . 2_575
S34 In20 S29 124.48(17) . 2_575
S37 In21 S36 107.29(18) . .
S37 In21 S38 110.24(19) . .
S36 In21 S38 108.80(18) . .
S37 In21 S32 109.17(19) . .
S36 In21 S32 108.74(18) . .
S38 In21 S32 112.45(17) . .
S39 In22 S35 105.76(18) . .
S39 In22 S38 109.16(19) . .
S35 In22 S38 111.82(18) . .
S39 In22 S33 110.84(19) . .
S35 In22 S33 103.92(18) . .
S38 In22 S33 114.90(17) . .
S37 In23 S41 107.74(18) . .
S37 In23 S20 109.27(19) . .
S41 In23 S20 108.08(18) . .
S37 In23 S40 109.45(18) . .
S41 In23 S40 111.06(18) . .
S20 In23 S40 111.15(16) . .
S39 In25 S43 107.26(17) . .
S39 In25 S42 107.63(18) . .
S43 In25 S42 108.76(18) . .
S39 In25 S22 112.03(18) . .
S43 In25 S22 109.28(18) . .
S42 In25 S22 111.72(15) . .
S41 In27 S46 106.17(18) . .
S41 In27 S44 111.93(19) . .
S46 In27 S44 111.28(19) . .
S41 In27 S24 110.65(18) . .
S46 In27 S24 105.97(18) . .
S44 In27 S24 110.60(16) . .
S48 In29 S43 104.32(18) . .
S48 In29 S47 111.76(19) . .
S43 In29 S47 110.93(18) . .
S48 In29 S26 107.8(2) . .
S43 In29 S26 109.44(19) . .
S47 In29 S26 112.28(16) . .
S49 In30 S50 106.62(17) . .
S49 In30 S45 112.27(17) . .
S50 In30 S45 108.99(18) . .
S49 In30 S27 109.11(17) . .
S50 In30 S27 108.79(17) . .
S45 In30 S27 110.92(15) . .
S50 In31 S51 106.24(17) . .
S50 In31 S28 109.47(18) . .
S51 In31 S28 115.42(18) . .
S50 In31 S44 107.90(19) . .
S51 In31 S44 104.85(17) . .
S28 In31 S44 112.51(16) . .
S51 In32 S46 118.2(2) . .
S51 In32 S52 107.71(16) . .
S46 In32 S52 110.80(16) . .
S51 In32 S29 108.90(18) . .
S46 In32 S29 108.37(19) . .
S52 In32 S29 101.57(15) . .
S49 In33 S53 108.60(17) . .
S49 In33 S47 109.36(18) . .
S53 In33 S47 106.75(16) . .
S49 In33 S30 108.80(17) . .
S53 In33 S30 108.03(16) . .
S47 In33 S30 115.12(16) . .
S48 In34 S31 115.4(2) . .
S48 In34 S53 112.65(19) . .
S31 In34 S53 111.72(18) . .
S48 In34 S52 117.86(17) . 3_445
S31 In34 S52 96.71(16) . 3_445
S53 In34 S52 100.70(16) . 3_445
S15 Cu1 S25 110.22(19) . .
S15 Cu1 S21 110.6(2) . .
S25 Cu1 S21 109.17(19) . .
S15 Cu1 S23 106.96(19) . .
S25 Cu1 S23 110.75(19) . .
S21 Cu1 S23 109.14(19) . .
S10 In6 S15 111.97(17) . .
S10 In6 S12 108.92(16) . .
S15 In6 S12 111.00(16) . .
S10 In6 S5 105.58(17) . .
S15 In6 S5 114.89(17) . .
S12 In6 S5 103.99(17) . .
S15 In8 S14 113.32(17) . .
S15 In8 S17 112.33(17) . .
S14 In8 S17 106.04(17) . .
S15 In8 S7 112.67(18) . .
S14 In8 S7 104.45(17) . .
S17 In8 S7 107.44(17) . .
S15 In9 S18 112.65(18) . .
S15 In9 S16 114.30(17) . .
S18 In9 S16 106.24(17) . .
S15 In9 S8 111.39(18) . .
S18 In9 S8 106.55(18) . .
S16 In9 S8 105.11(18) . .
S23 In11 S10 112.05(17) . .
S23 In11 S27 112.19(17) . .
S10 In11 S27 109.61(17) . .
S23 In11 S28 115.29(16) . .
S10 In11 S28 104.61(17) . .
S27 In11 S28 102.40(16) . .
S25 In13 S12 111.92(17) . .
S25 In13 S27 111.07(17) . .
S12 In13 S27 107.00(16) . .
S25 In13 S30 113.61(16) . .
S12 In13 S30 105.92(16) . .
S27 In13 S30 106.91(16) . .
S25 In15 S22 113.26(17) . .
S25 In15 S16 112.53(17) . .
S22 In15 S16 107.72(17) . .
S25 In15 S26 110.28(18) . .
S22 In15 S26 106.86(17) . .
S16 In15 S26 105.78(17) . .
S14 In16 S23 113.22(17) . .
S14 In16 S20 105.74(17) . .
S23 In16 S20 113.14(17) . .
S14 In16 S24 105.83(17) . .
S23 In16 S24 110.79(16) . .
S20 In16 S24 107.65(17) . .
S21 In17 S17 112.76(17) . .
S21 In17 S20 112.78(17) . .
S17 In17 S20 107.04(17) . .
S21 In17 S32 112.56(17) . .
S17 In17 S32 105.34(17) . .
S20 In17 S32 105.78(17) . .
S18 In18 S22 105.67(17) . .
S18 In18 S21 112.27(17) . .
S22 In18 S21 113.01(17) . .
S18 In18 S33 106.60(18) . .
S22 In18 S33 106.17(17) . .
S21 In18 S33 112.58(17) . .
S21 In24 S42 110.93(17) . .
S21 In24 S40 111.83(17) . .
S42 In24 S40 108.67(17) . .
S21 In24 S38 114.72(18) . .
S42 In24 S38 106.08(17) . .
S40 In24 S38 104.16(18) . .
S45 In26 S40 106.12(16) . .
S45 In26 S23 112.76(16) . .
S40 In26 S23 113.50(17) . .
S45 In26 S44 106.32(17) . .
S40 In26 S44 105.49(17) . .
S23 In26 S44 112.05(17) . .
S42 In28 S25 112.79(17) . .
S42 In28 S45 106.19(17) . .
S25 In28 S45 112.28(16) . .
S42 In28 S47 106.65(17) . .
S25 In28 S47 114.12(17) . .
S45 In28 S47 104.09(17) . .
S10 Cu2 S15 111.97(17) . .
S10 Cu2 S12 108.92(16) . .
S15 Cu2 S12 111.00(16) . .
S10 Cu2 S5 105.58(17) . .
S15 Cu2 S5 114.89(17) . .
S12 Cu2 S5 103.99(17) . .
S15 Cu3 S14 113.32(17) . .
S15 Cu3 S17 112.33(17) . .
S14 Cu3 S17 106.04(17) . .
S15 Cu3 S7 112.67(18) . .
S14 Cu3 S7 104.45(17) . .
S17 Cu3 S7 107.44(17) . .
S15 Cu4 S18 112.65(18) . .
S15 Cu4 S16 114.30(17) . .
S18 Cu4 S16 106.24(17) . .
S15 Cu4 S8 111.39(18) . .
S18 Cu4 S8 106.55(18) . .
S16 Cu4 S8 105.11(18) . .
S23 Cu5 S10 112.05(17) . .
S23 Cu5 S27 112.19(17) . .
S10 Cu5 S27 109.61(17) . .
S23 Cu5 S28 115.29(16) . .
S10 Cu5 S28 104.61(17) . .
S27 Cu5 S28 102.40(16) . .
S25 Cu6 S12 111.92(17) . .
S25 Cu6 S27 111.07(17) . .
S12 Cu6 S27 107.00(16) . .
S25 Cu6 S30 113.61(16) . .
S12 Cu6 S30 105.92(16) . .
S27 Cu6 S30 106.91(16) . .
S25 Cu7 S22 113.26(17) . .
S25 Cu7 S16 112.53(17) . .
S22 Cu7 S16 107.72(17) . .
S25 Cu7 S26 110.28(18) . .
S22 Cu7 S26 106.86(17) . .
S16 Cu7 S26 105.78(17) . .
S14 Cu8 S23 113.22(17) . .
S14 Cu8 S20 105.74(17) . .
S23 Cu8 S20 113.14(17) . .
S14 Cu8 S24 105.83(17) . .
S23 Cu8 S24 110.79(16) . .
S20 Cu8 S24 107.65(17) . .
S21 Cu9 S17 112.76(17) . .
S21 Cu9 S20 112.78(17) . .
S17 Cu9 S20 107.04(17) . .
S21 Cu9 S32 112.56(17) . .
S17 Cu9 S32 105.34(17) . .
S20 Cu9 S32 105.78(17) . .
S18 Cu10 S22 105.67(17) . .
S18 Cu10 S21 112.27(17) . .
S22 Cu10 S21 113.01(17) . .
S18 Cu10 S33 106.60(18) . .
S22 Cu10 S33 106.17(17) . .
S21 Cu10 S33 112.58(17) . .
S42 Cu13 S25 112.79(17) . .
S42 Cu13 S45 106.19(17) . .
S25 Cu13 S45 112.28(16) . .
S42 Cu13 S47 106.65(17) . .
S25 Cu13 S47 114.12(17) . .
S45 Cu13 S47 104.09(17) . .
S21 Cu11 S42 110.93(17) . .
S21 Cu11 S40 111.83(17) . .
S42 Cu11 S40 108.67(17) . .
S21 Cu11 S38 114.72(18) . .
S42 Cu11 S38 106.08(17) . .
S40 Cu11 S38 104.16(18) . .
S45 Cu12 S40 106.12(16) . .
S45 Cu12 S23 112.76(16) . .
S40 Cu12 S23 113.50(17) . .
S45 Cu12 S44 106.32(17) . .
S40 Cu12 S44 105.49(17) . .
S23 Cu12 S44 112.05(17) . .
In3 S1 In1 104.4(2) . .
In2 S2 In1 101.77(19) . .
In4 S3 In1 102.5(2) . .
In2 S4 In5 105.59(18) . .
Cu2 S5 In2 106.5(2) . .
In6 S5 In2 106.5(2) . .
Cu2 S5 In3 107.42(19) . .
In6 S5 In3 107.42(19) . .
In2 S5 In3 105.80(19) . .
In3 S6 In7 106.1(2) . .
Cu3 S7 In4 104.92(19) . .
In8 S7 In4 104.92(19) . .
Cu3 S7 In2 109.03(19) . .
In8 S7 In2 109.03(19) . .
In4 S7 In2 108.5(2) . .
Cu4 S8 In4 106.5(2) . .
In9 S8 In4 106.5(2) . .
Cu4 S8 In3 109.4(2) . .
In9 S8 In3 109.4(2) . .
In4 S8 In3 108.7(2) . .
In10 S9 In4 106.2(2) . .
Cu5 S10 Cu2 104.08(17) . .
In11 S10 In6 104.08(17) . .
Cu5 S10 In5 108.72(19) . .
In11 S10 In5 108.72(19) . .
Cu2 S10 In5 107.01(17) . .
In6 S10 In5 107.01(17) . .
In12 S11 In5 103.08(18) . .
Cu6 S12 Cu2 105.62(17) . .
In13 S12 In6 105.62(17) . .
Cu6 S12 In7 107.15(17) . .
In13 S12 In7 107.15(17) . .
Cu2 S12 In7 108.76(18) . .
In6 S12 In7 108.76(18) . .
In14 S13 In7 105.74(19) . .
Cu8 S14 Cu3 104.84(18) . .
In16 S14 In8 104.84(18) . .
Cu8 S14 In5 105.72(18) . .
In16 S14 In5 105.72(18) . .
Cu3 S14 In5 106.43(19) . .
In8 S14 In5 106.43(19) . .
Cu1 S15 Cu4 108.6(2) . .
Cu1 S15 In9 108.6(2) . .
Cu1 S15 Cu3 110.9(2) . .
Cu4 S15 Cu3 108.75(19) . .
Cu1 S15 In8 110.9(2) . .
In9 S15 In8 108.75(19) . .
Cu1 S15 In6 110.7(2) . .
In9 S15 In6 109.22(19) . .
In8 S15 In6 108.64(19) . .
Cu1 S15 Cu2 110.7(2) . .
Cu4 S15 Cu2 109.22(19) . .
Cu3 S15 Cu2 108.64(19) . .
Cu7 S16 Cu4 103.50(18) . .
In15 S16 In9 103.50(18) . .
Cu7 S16 In7 108.79(19) . .
In15 S16 In7 108.79(19) . .
Cu4 S16 In7 106.54(18) . .
In9 S16 In7 106.54(18) . .
Cu9 S17 Cu3 104.83(18) . .
In17 S17 In8 104.83(18) . .
Cu9 S17 In10 107.85(19) . .
In17 S17 In10 107.85(19) . .
Cu3 S17 In10 108.67(19) . .
In8 S17 In10 108.67(19) . .
Cu4 S18 Cu10 105.73(19) . .
In9 S18 In18 105.73(19) . .
Cu4 S18 In10 108.83(19) . .
In9 S18 In10 108.83(19) . .
Cu10 S18 In10 106.55(19) . .
In18 S18 In10 106.55(19) . .
In19 S19 In10 105.9(2) . .
Cu8 S20 Cu9 104.83(19) . .
In16 S20 In17 104.83(19) . .
Cu8 S20 In23 108.17(19) . .
In16 S20 In23 108.17(19) . .
Cu9 S20 In23 107.67(18) . .
In17 S20 In23 107.67(18) . .
Cu1 S21 Cu11 111.0(2) . .
Cu1 S21 In24 111.0(2) . .
Cu1 S21 In17 109.8(2) . .
In24 S21 In17 109.24(19) . .
Cu1 S21 Cu9 109.8(2) . .
Cu11 S21 Cu9 109.24(19) . .
Cu1 S21 In18 109.2(2) . .
In24 S21 In18 109.11(19) . .
In17 S21 In18 108.42(19) . .
Cu1 S21 Cu10 109.2(2) . .
Cu11 S21 Cu10 109.11(19) . .
Cu9 S21 Cu10 108.42(19) . .
Cu7 S22 Cu10 104.72(18) . .
In15 S22 In18 104.72(18) . .
Cu7 S22 In25 107.73(19) . .
In15 S22 In25 107.73(19) . .
Cu10 S22 In25 106.35(18) . .
In18 S22 In25 106.35(18) . .
Cu1 S23 Cu5 110.40(19) . .
Cu1 S23 In11 110.40(19) . .
Cu1 S23 Cu8 110.66(19) . .
Cu5 S23 Cu8 110.13(19) . .
Cu1 S23 In16 110.66(19) . .
In11 S23 In16 110.13(19) . .
Cu1 S23 Cu12 108.14(19) . .
Cu5 S23 Cu12 109.19(19) . .
Cu8 S23 Cu12 108.26(18) . .
Cu1 S23 In26 108.14(19) . .
In11 S23 In26 109.19(19) . .
In16 S23 In26 108.26(18) . .
Cu8 S24 In27 107.03(18) . .
In16 S24 In27 107.03(18) . .
Cu8 S24 In12 107.49(18) . .
In16 S24 In12 107.49(18) . .
In27 S24 In12 110.20(18) . .
Cu1 S25 Cu13 109.7(2) . .
Cu1 S25 In28 109.7(2) . .
Cu1 S25 Cu7 109.6(2) . .
Cu13 S25 Cu7 108.92(19) . .
Cu1 S25 In15 109.6(2) . .
In28 S25 In15 108.92(19) . .
Cu1 S25 In13 109.38(19) . .
In28 S25 In13 109.4(2) . .
In15 S25 In13 109.76(19) . .
Cu1 S25 Cu6 109.38(19) . .
Cu13 S25 Cu6 109.4(2) . .
Cu7 S25 Cu6 109.76(19) . .
Cu7 S26 In14 108.42(19) . .
In15 S26 In14 108.42(19) . .
Cu7 S26 In29 107.36(19) . .
In15 S26 In29 107.36(19) . .
In14 S26 In29 110.8(2) . .
Cu5 S27 Cu6 105.96(17) . .
In11 S27 In13 105.96(17) . .
Cu5 S27 In30 110.24(19) . .
In11 S27 In30 110.24(19) . .
Cu6 S27 In30 106.97(17) . .
In13 S27 In30 106.97(17) . .
Cu5 S28 In12 103.57(18) . .
In11 S28 In12 103.57(18) . .
Cu5 S28 In31 108.44(19) . .
In11 S28 In31 108.44(19) . .
In12 S28 In31 107.06(18) . .
In12 S29 In32 109.06(18) . .
In12 S29 In20 103.74(17) . 2_574
In32 S29 In20 104.58(17) . 2_574
Cu6 S30 In33 105.19(18) . .
In13 S30 In33 105.19(18) . .
Cu6 S30 In14 105.83(18) . .
In13 S30 In14 105.83(18) . .
In33 S30 In14 108.44(18) . .
In34 S31 In14 105.69(19) . .
Cu9 S32 In19 108.38(19) . .
In17 S32 In19 108.38(19) . .
Cu9 S32 In21 107.15(19) . .
In17 S32 In21 107.15(19) . .
In19 S32 In21 108.56(19) . .
Cu10 S33 In19 108.35(19) . .
In18 S33 In19 108.35(19) . .
Cu10 S33 In22 105.76(19) . .
In18 S33 In22 105.76(19) . .
In19 S33 In22 107.66(19) . .
In19 S34 In20 102.5(2) . .
In22 S35 In20 105.80(19) . .
In21 S36 In20 105.83(19) . .
In21 S37 In23 106.2(2) . .
Cu11 S38 In22 105.0(2) . .
In24 S38 In22 105.0(2) . .
Cu11 S38 In21 106.96(19) . .
In24 S38 In21 106.96(19) . .
In22 S38 In21 106.6(2) . .
In22 S39 In25 104.86(19) . .
Cu11 S40 Cu12 104.40(18) . .
In24 S40 In26 104.40(18) . .
Cu11 S40 In23 108.73(19) . .
In24 S40 In23 108.73(19) . .
Cu12 S40 In23 107.44(18) . .
In26 S40 In23 107.44(18) . .
In27 S41 In23 106.06(19) . .
Cu13 S42 Cu11 106.18(18) . .
In28 S42 In24 106.18(18) . .
Cu13 S42 In25 107.97(19) . .
In28 S42 In25 107.97(19) . .
Cu11 S42 In25 108.38(19) . .
In24 S42 In25 108.38(19) . .
In29 S43 In25 106.19(18) . .
Cu12 S44 In27 106.74(19) . .
In26 S44 In27 106.74(19) . .
Cu12 S44 In31 107.27(18) . .
In26 S44 In31 107.27(18) . .
In27 S44 In31 109.3(2) . .
Cu12 S45 Cu13 105.92(18) . .
In26 S45 In28 105.92(18) . .
Cu12 S45 In30 107.45(17) . .
In26 S45 In30 107.45(17) . .
Cu13 S45 In30 107.21(18) . .
In28 S45 In30 107.21(18) . .
In32 S46 In27 106.46(19) . .
Cu13 S47 In29 105.06(19) . .
In28 S47 In29 105.06(19) . .
Cu13 S47 In33 107.24(18) . .
In28 S47 In33 107.24(18) . .
In29 S47 In33 106.74(19) . .
In29 S48 In34 103.1(2) . .
In30 S49 In33 105.55(19) . .
In31 S50 In30 107.27(18) . .
In32 S51 In31 104.61(19) . .
In32 S52 In1 105.24(17) . 3_545
In32 S52 In34 104.73(17) . 3
In1 S52 In34 105.78(17) 3_545 3
In33 S53 In34 106.55(19) . .

loop_
_geom_bond_atom_site_label_1
_geom_bond_atom_site_label_2
_geom_bond_distance
_geom_bond_site_symmetry_2
In1 S3 2.417(7) .
In1 S2 2.422(5) .
In1 S1 2.447(6) .
In1 S52 2.490(5) 3_455
In2 S2 2.389(5) .
In2 S4 2.425(5) .
In2 S5 2.445(5) .
In2 S7 2.506(5) .
In3 S1 2.407(6) .
In3 S6 2.414(5) .
In3 S5 2.465(5) .
In3 S8 2.489(6) .
In4 S3 2.400(6) .
In4 S9 2.416(6) .
In4 S7 2.474(5) .
In4 S8 2.484(6) .
In5 S11 2.426(5) .
In5 S4 2.431(5) .
In5 S14 2.455(5) .
In5 S10 2.490(5) .
In7 S13 2.414(5) .
In7 S6 2.436(5) .
In7 S16 2.466(5) .
In7 S12 2.500(5) .
In10 S9 2.409(6) .
In10 S19 2.417(5) .
In10 S17 2.479(5) .
In10 S18 2.493(5) .
In12 S11 2.404(5) .
In12 S28 2.456(5) .
In12 S29 2.463(4) .
In12 S24 2.484(5) .
In14 S13 2.400(5) .
In14 S31 2.433(5) .
In14 S26 2.477(5) .
In14 S30 2.496(5) .
In19 S19 2.411(6) .
In19 S34 2.437(6) .
In19 S32 2.478(5) .
In19 S33 2.482(5) .
In20 S36 2.431(5) .
In20 S35 2.442(5) .
In20 S34 2.454(6) .
In20 S29 2.545(5) 2_575
In21 S37 2.396(5) .
In21 S36 2.411(5) .
In21 S38 2.495(5) .
In21 S32 2.506(5) .
In22 S39 2.403(5) .
In22 S35 2.436(5) .
In22 S38 2.477(5) .
In22 S33 2.497(5) .
In23 S37 2.414(5) .
In23 S41 2.421(5) .
In23 S20 2.493(5) .
In23 S40 2.495(5) .
In25 S39 2.422(5) .
In25 S43 2.427(5) .
In25 S42 2.482(5) .
In25 S22 2.483(5) .
In27 S41 2.385(5) .
In27 S46 2.404(5) .
In27 S44 2.474(5) .
In27 S24 2.477(5) .
In29 S48 2.409(5) .
In29 S43 2.412(5) .
In29 S47 2.467(5) .
In29 S26 2.497(5) .
In30 S49 2.402(5) .
In30 S50 2.419(5) .
In30 S45 2.479(5) .
In30 S27 2.492(5) .
In31 S50 2.410(5) .
In31 S51 2.414(5) .
In31 S28 2.479(5) .
In31 S44 2.505(5) .
In32 S51 2.400(5) .
In32 S46 2.402(6) .
In32 S52 2.462(4) .
In32 S29 2.519(5) .
In33 S49 2.406(5) .
In33 S53 2.422(5) .
In33 S47 2.487(5) .
In33 S30 2.490(5) .
In34 S48 2.413(6) .
In34 S31 2.426(5) .
In34 S53 2.447(5) .
In34 S52 2.503(5) 3_445
Cu1 S15 2.302(5) .
Cu1 S25 2.324(5) .
Cu1 S21 2.327(5) .
Cu1 S23 2.335(5) .
In6 S10 2.398(5) .
In6 S15 2.400(5) .
In6 S12 2.425(5) .
In6 S5 2.436(5) .
In8 S15 2.398(5) .
In8 S14 2.401(5) .
In8 S17 2.415(5) .
In8 S7 2.426(5) .
In9 S15 2.397(5) .
In9 S18 2.409(5) .
In9 S16 2.414(5) .
In9 S8 2.429(5) .
In11 S23 2.353(5) .
In11 S10 2.376(5) .
In11 S27 2.390(5) .
In11 S28 2.419(5) .
In13 S25 2.417(5) .
In13 S12 2.418(5) .
In13 S27 2.427(5) .
In13 S30 2.451(5) .
In15 S25 2.390(5) .
In15 S22 2.398(5) .
In15 S16 2.411(5) .
In15 S26 2.439(5) .
In16 S14 2.391(5) .
In16 S23 2.396(5) .
In16 S20 2.402(5) .
In16 S24 2.432(5) .
In17 S21 2.400(5) .
In17 S17 2.402(5) .
In17 S20 2.410(5) .
In17 S32 2.431(5) .
In18 S18 2.410(5) .
In18 S22 2.411(5) .
In18 S21 2.412(5) .
In18 S33 2.433(5) .
In24 S21 2.390(5) .
In24 S42 2.401(5) .
In24 S40 2.411(5) .
In24 S38 2.417(5) .
In26 S45 2.419(5) .
In26 S40 2.420(5) .
In26 S23 2.425(5) .
In26 S44 2.454(5) .
In28 S42 2.377(5) .
In28 S25 2.385(5) .
In28 S45 2.423(5) .
In28 S47 2.425(5) .
Cu2 S10 2.398(5) .
Cu2 S15 2.400(5) .
Cu2 S12 2.425(5) .
Cu2 S5 2.436(5) .
Cu3 S15 2.398(5) .
Cu3 S14 2.401(5) .
Cu3 S17 2.415(5) .
Cu3 S7 2.426(5) .
Cu4 S15 2.397(5) .
Cu4 S18 2.409(5) .
Cu4 S16 2.414(5) .
Cu4 S8 2.429(5) .
Cu5 S23 2.353(5) .
Cu5 S10 2.376(5) .
Cu5 S27 2.390(5) .
Cu5 S28 2.419(5) .
Cu6 S25 2.417(5) .
Cu6 S12 2.418(5) .
Cu6 S27 2.427(5) .
Cu6 S30 2.451(5) .
Cu7 S25 2.390(5) .
Cu7 S22 2.398(5) .
Cu7 S16 2.411(5) .
Cu7 S26 2.439(5) .
Cu8 S14 2.391(5) .
Cu8 S23 2.396(5) .
Cu8 S20 2.402(5) .
Cu8 S24 2.432(5) .
Cu9 S21 2.400(5) .
Cu9 S17 2.402(5) .
Cu9 S20 2.410(5) .
Cu9 S32 2.431(5) .
Cu10 S18 2.410(5) .
Cu10 S22 2.411(5) .
Cu10 S21 2.412(5) .
Cu10 S33 2.433(5) .
Cu13 S42 2.377(5) .
Cu13 S25 2.385(5) .
Cu13 S45 2.423(5) .
Cu13 S47 2.425(5) .
Cu11 S21 2.390(5) .
Cu11 S42 2.401(5) .
Cu11 S40 2.411(5) .
Cu11 S38 2.417(5) .
Cu12 S45 2.419(5) .
Cu12 S40 2.420(5) .
Cu12 S23 2.425(5) .
Cu12 S44 2.454(5) .
S29 In20 2.546(5) 2_574
S52 In1 2.490(5) 3_545
S52 In34 2.503(5) 3

loop_
_platon_squeeze_void_nr
_platon_squeeze_void_average_x
_platon_squeeze_void_average_y
_platon_squeeze_void_average_z
_platon_squeeze_void_volume
_platon_squeeze_void_count_electrons
_platon_squeeze_void_content
1 -0.029 0.015 -0.012 12476 7178 ' '
